data_7038169
loop_
_publ_author_name
'Kargin, Denis'
'Kelemen, Zsolt'
'Kreki\'c, Kristijan'
'Maurer, Martin'
'Bruhn, Clemens'
'Nyul\'aszi, L\'aszl\'o'
'Pietschnig, Rudolf'

_publ_section_title
;
 [3]Ferrocenophanes with the bisphosphanotetryl bridge: inorganic rings on
 the way to tetrylenes.
;
_journal_issue 5
_journal_name_full 'Dalton transactions (Cambridge, England : 2003)'
_journal_page_first 2180
_journal_page_last 2189
_journal_paper_doi 10.1039/c5dt03107a
_journal_volume 45
_journal_year 2016
_chemical_formula_sum 'C24 H44 Fe P2 Si2'
_chemical_formula_weight 506.56
_space_group_crystal_system orthorhombic
_space_group_IT_number 19
_space_group_name_Hall 'P 2ac 2ab'
_space_group_name_H-M_alt 'P 21 21 21'
_symmetry_space_group_name_Hall 'P 2ac 2ab'
_symmetry_space_group_name_H-M 'P 21 21 21'
_atom_sites_solution_hydrogens geom
_audit_creation_method SHELXL-2014/7
_audit_update_record
;
2015-10-30 deposited with the CCDC.
2015-11-11 downloaded from the CCDC.
;
_cell_angle_alpha 90
_cell_angle_beta 90
_cell_angle_gamma 90
_cell_formula_units_Z 4
_cell_length_a 8.9505(7)
_cell_length_b 9.6294(9)
_cell_length_c 31.735(3)
_cell_measurement_reflns_used 35563
_cell_measurement_temperature 100(2)
_cell_measurement_theta_max 31.13
_cell_measurement_theta_min 2.21
_cell_volume 2735.2(4)
_computing_structure_refinement 'SHELXL-2014/7 (Sheldrick, 2014)'
_diffrn_ambient_temperature 100(2)
_diffrn_detector Pilatus200K
_diffrn_detector_area_resol_mean 5.81
_diffrn_detector_type STOE
_diffrn_measured_fraction_theta_full 0.998
_diffrn_measured_fraction_theta_max 0.998
_diffrn_measurement_details ' 1124 frames, detector distance = 80 mm'
_diffrn_measurement_device_type 'Stoe StadiVari'
_diffrn_measurement_method 'rotation method'
_diffrn_radiation_collimation '1.2 0.6 mm diameter'
_diffrn_radiation_monochromator 'Graded multilayer mirror'
_diffrn_radiation_polarisn_norm 0
_diffrn_radiation_type 'Mo K\a'
_diffrn_radiation_wavelength 0.71073
_diffrn_reflns_av_R_equivalents 0.0412
_diffrn_reflns_av_unetI/netI 0.0408
_diffrn_reflns_laue_measured_fraction_full 0.998
_diffrn_reflns_laue_measured_fraction_max 0.998
_diffrn_reflns_limit_h_max 11
_diffrn_reflns_limit_h_min -11
_diffrn_reflns_limit_k_max 12
_diffrn_reflns_limit_k_min -11
_diffrn_reflns_limit_l_max 40
_diffrn_reflns_limit_l_min -30
_diffrn_reflns_number 30487
_diffrn_reflns_point_group_measured_fraction_full 0.993
_diffrn_reflns_point_group_measured_fraction_max 0.994
_diffrn_reflns_theta_full 25.242
_diffrn_reflns_theta_max 27.000
_diffrn_reflns_theta_min 2.210
_diffrn_source 'Mo Genix'
_diffrn_source_current 1.000
_diffrn_source_power 0.050
_diffrn_source_voltage 50
_exptl_absorpt_coefficient_mu 0.765
_exptl_absorpt_correction_T_max 0.9519
_exptl_absorpt_correction_T_min 0.8579
_exptl_absorpt_correction_type integration
_exptl_absorpt_process_details 'X-red ver. 1.58 (Stoe & Cie. 2012)'
_exptl_crystal_colour orange
_exptl_crystal_density_diffrn 1.230
_exptl_crystal_description plate
_exptl_crystal_F_000 1088
_exptl_crystal_size_max 0.340
_exptl_crystal_size_mid 0.150
_exptl_crystal_size_min 0.075
_refine_diff_density_max 0.400
_refine_diff_density_min -0.212
_refine_diff_density_rms 0.055
_refine_ls_abs_structure_details
;
 Flack x determined using 2151 quotients [(I+)-(I-)]/[(I+)+(I-)]
 (Parsons, Flack and Wagner, Acta Cryst. B69 (2013) 249-259).
;
_refine_ls_abs_structure_Flack -0.011(8)
_refine_ls_extinction_method none
_refine_ls_goodness_of_fit_ref 0.975
_refine_ls_hydrogen_treatment constr
_refine_ls_matrix_type full
_refine_ls_number_parameters 274
_refine_ls_number_reflns 5940
_refine_ls_number_restraints 0
_refine_ls_restrained_S_all 0.975
_refine_ls_R_factor_all 0.0337
_refine_ls_R_factor_gt 0.0271
_refine_ls_shift/su_max 0.001
_refine_ls_shift/su_mean 0.000
_refine_ls_structure_factor_coef Fsqd
_refine_ls_weighting_details 'w=1/[\s^2^(Fo^2^)+(0.0324P)^2^] where P=(Fo^2^+2Fc^2^)/3'
_refine_ls_weighting_scheme calc
_refine_ls_wR_factor_gt 0.0579
_refine_ls_wR_factor_ref 0.0598
_reflns_Friedel_coverage 0.748
_reflns_friedel_fraction_full 0.988
_reflns_friedel_fraction_max 0.990
_reflns_number_gt 5356
_reflns_number_total 5940
_reflns_threshold_expression 'I > 2\s(I)'
_cod_data_source_file c5dt03107a3.cif
_cod_data_source_block sv0106
_cod_database_code 7038169
_shelx_shelxl_version_number 2014/7
_shelx_space_group_comment
;
The symmetry employed for this shelxl refinement is uniquely defined
by the following loop, which should always be used as a source of
symmetry information in preference to the above space-group names.
They are only intended as comments.
;
_shelx_estimated_absorpt_t_min 0.781
_shelx_estimated_absorpt_t_max 0.945

loop_
_space_group_symop_operation_xyz
'x, y, z'
'-x+1/2, -y, z+1/2'
'x+1/2, -y+1/2, -z'
'-x, y+1/2, -z+1/2'

loop_
_atom_site_label
_atom_site_type_symbol
_atom_site_fract_x
_atom_site_fract_y
_atom_site_fract_z
_atom_site_U_iso_or_equiv
_atom_site_adp_type
_atom_site_occupancy
_atom_site_site_symmetry_order
_atom_site_calc_flag
_atom_site_refinement_flags_posn
_atom_site_refinement_flags_adp
C1 C 0.2442(3) 0.1787(3) 0.42348(8) 0.0155(5) Uani 1 1 d . .
C2 C 0.3710(3) 0.2560(3) 0.43816(9) 0.0188(6) Uani 1 1 d . .
H2A H 0.3854 0.2892 0.4661 0.023 Uiso 1 1 calc R U
C3 C 0.4715(3) 0.2746(3) 0.40396(10) 0.0234(6) Uani 1 1 d . .
H3A H 0.5648 0.3215 0.4051 0.028 Uiso 1 1 calc R U
C4 C 0.4088(3) 0.2115(3) 0.36789(9) 0.0230(6) Uani 1 1 d . .
H4A H 0.4521 0.2095 0.3406 0.028 Uiso 1 1 calc R U
C5 C 0.2702(3) 0.1515(3) 0.37955(8) 0.0186(5) Uani 1 1 d . .
H5A H 0.2053 0.1017 0.3613 0.022 Uiso 1 1 calc R U
C6 C 0.2582(3) 0.5192(3) 0.34628(8) 0.0148(5) Uani 1 1 d . .
C7 C 0.2943(3) 0.5738(3) 0.38726(9) 0.0184(6) Uani 1 1 d . .
H7A H 0.3815 0.6254 0.3941 0.022 Uiso 1 1 calc R U
C8 C 0.1787(3) 0.5384(3) 0.41577(9) 0.0207(6) Uani 1 1 d . .
H8A H 0.1758 0.5611 0.4449 0.025 Uiso 1 1 calc R U
C9 C 0.0677(3) 0.4629(3) 0.39330(9) 0.0203(6) Uani 1 1 d . .
H9A H -0.0232 0.4280 0.4046 0.024 Uiso 1 1 calc R U
C10 C 0.1173(3) 0.4489(3) 0.35086(8) 0.0174(6) Uani 1 1 d . .
H10A H 0.0658 0.4010 0.3291 0.021 Uiso 1 1 calc R U
C11 C -0.1408(3) 0.1579(3) 0.37775(9) 0.0244(6) Uani 1 1 d . .
H11A H -0.1752 0.2441 0.3910 0.029 Uiso 1 1 calc R U
H11B H -0.2215 0.1186 0.3606 0.029 Uiso 1 1 calc R U
H11C H -0.0543 0.1776 0.3598 0.029 Uiso 1 1 calc R U
C12 C -0.2531(3) 0.0088(4) 0.45421(10) 0.0290(7) Uani 1 1 d . .
H12A H -0.3383 -0.0226 0.4373 0.035 Uiso 1 1 calc R U
H12B H -0.2775 0.0978 0.4676 0.035 Uiso 1 1 calc R U
H12C H -0.2311 -0.0603 0.4760 0.035 Uiso 1 1 calc R U
C13 C -0.0443(3) -0.1374(4) 0.39286(11) 0.0320(7) Uani 1 1 d . .
H13C H -0.0320 -0.2103 0.4141 0.038 Uiso 1 1 calc R U
H13B H 0.0481 -0.1284 0.3765 0.038 Uiso 1 1 calc R U
H13A H -0.1268 -0.1619 0.3740 0.038 Uiso 1 1 calc R U
C14 C 0.1923(3) -0.0264(3) 0.48692(8) 0.0161(5) Uani 1 1 d . .
C15 C 0.2840(3) -0.1171(3) 0.45720(10) 0.0244(6) Uani 1 1 d . .
H15A H 0.3252 -0.1960 0.4729 0.029 Uiso 1 1 calc R U
H15B H 0.3658 -0.0623 0.4452 0.029 Uiso 1 1 calc R U
H15C H 0.2198 -0.1513 0.4344 0.029 Uiso 1 1 calc R U
C16 C 0.2971(3) 0.0339(4) 0.52110(9) 0.0243(6) Uani 1 1 d . .
H16A H 0.3762 0.0886 0.5076 0.029 Uiso 1 1 calc R U
H16B H 0.3420 -0.0422 0.5372 0.029 Uiso 1 1 calc R U
H16C H 0.2396 0.0937 0.5401 0.029 Uiso 1 1 calc R U
C17 C 0.0714(3) -0.1130(4) 0.50898(10) 0.0261(7) Uani 1 1 d . .
H17A H 0.1189 -0.1809 0.5277 0.031 Uiso 1 1 calc R U
H17B H 0.0114 -0.1617 0.4878 0.031 Uiso 1 1 calc R U
H17C H 0.0068 -0.0516 0.5256 0.031 Uiso 1 1 calc R U
C18 C 0.6747(3) 0.5550(3) 0.35291(10) 0.0239(6) Uani 1 1 d . .
H18A H 0.7772 0.5903 0.3546 0.029 Uiso 1 1 calc R U
H18B H 0.6765 0.4565 0.3452 0.029 Uiso 1 1 calc R U
H18C H 0.6257 0.5660 0.3803 0.029 Uiso 1 1 calc R U
C19 C 0.6900(3) 0.6550(4) 0.26383(10) 0.0279(7) Uani 1 1 d . .
H19A H 0.6913 0.5618 0.2514 0.034 Uiso 1 1 calc R U
H19B H 0.7919 0.6821 0.2715 0.034 Uiso 1 1 calc R U
H19C H 0.6500 0.7212 0.2433 0.034 Uiso 1 1 calc R U
C20 C 0.5419(3) 0.8385(3) 0.33050(10) 0.0275(7) Uani 1 1 d . .
H20C H 0.4967 0.8934 0.3078 0.033 Uiso 1 1 calc R U
H20B H 0.6388 0.8787 0.3381 0.033 Uiso 1 1 calc R U
H20A H 0.4760 0.8393 0.3552 0.033 Uiso 1 1 calc R U
C21 C 0.2339(3) 0.6545(3) 0.26545(8) 0.0169(5) Uani 1 1 d . .
C22 C 0.1608(3) 0.7668(3) 0.29221(9) 0.0232(6) Uani 1 1 d . .
H22A H 0.0980 0.7233 0.3138 0.028 Uiso 1 1 calc R U
H22B H 0.0990 0.8263 0.2742 0.028 Uiso 1 1 calc R U
H22C H 0.2383 0.8229 0.3058 0.028 Uiso 1 1 calc R U
C23 C 0.1114(3) 0.5643(3) 0.24494(9) 0.0246(7) Uani 1 1 d . .
H23A H 0.0476 0.6227 0.2272 0.030 Uiso 1 1 calc R U
H23B H 0.0507 0.5208 0.2670 0.030 Uiso 1 1 calc R U
H23C H 0.1580 0.4920 0.2276 0.030 Uiso 1 1 calc R U
C24 C 0.3266(3) 0.7199(3) 0.23019(9) 0.0219(6) Uani 1 1 d . .
H24A H 0.3991 0.7847 0.2424 0.026 Uiso 1 1 calc R U
H24B H 0.2604 0.7700 0.2109 0.026 Uiso 1 1 calc R U
H24C H 0.3797 0.6468 0.2148 0.026 Uiso 1 1 calc R U
Si1 Si -0.08642(8) 0.03093(9) 0.41944(2) 0.01761(16) Uani 1 1 d . .
Si2 Si 0.56915(8) 0.65479(9) 0.31212(2) 0.01807(16) Uani 1 1 d . .
P1 P 0.09694(7) 0.12623(8) 0.45976(2) 0.01452(14) Uani 1 1 d . .
P2 P 0.35936(7) 0.53171(8) 0.29643(2) 0.01435(14) Uani 1 1 d . .
Fe1 Fe 0.26865(4) 0.36170(4) 0.39050(2) 0.01421(9) Uani 1 1 d . .

loop_
_atom_site_aniso_label
_atom_site_aniso_U_11
_atom_site_aniso_U_22
_atom_site_aniso_U_33
_atom_site_aniso_U_23
_atom_site_aniso_U_13
_atom_site_aniso_U_12
C1 0.0159(12) 0.0136(12) 0.0172(12) 0.0013(10) 0.0004(11) 0.0013(10)
C2 0.0172(13) 0.0194(14) 0.0200(13) 0.0050(11) -0.0038(11) -0.0010(11)
C3 0.0124(13) 0.0250(16) 0.0329(16) 0.0111(13) 0.0023(11) 0.0027(12)
C4 0.0217(15) 0.0227(16) 0.0245(15) 0.0050(12) 0.0124(12) 0.0087(12)
C5 0.0210(13) 0.0155(13) 0.0194(12) -0.0009(11) 0.0027(10) 0.0049(12)
C6 0.0142(12) 0.0142(12) 0.0161(12) 0.0043(10) 0.0015(10) 0.0010(11)
C7 0.0215(14) 0.0160(13) 0.0178(13) 0.0002(11) 0.0014(11) 0.0015(11)
C8 0.0265(15) 0.0174(14) 0.0182(14) -0.0009(12) 0.0058(11) 0.0045(12)
C9 0.0160(13) 0.0208(14) 0.0242(14) 0.0069(13) 0.0058(11) 0.0043(11)
C10 0.0137(13) 0.0192(14) 0.0193(13) 0.0053(11) -0.0009(10) 0.0024(11)
C11 0.0196(13) 0.0321(18) 0.0213(14) 0.0028(13) -0.0063(11) 0.0014(13)
C12 0.0186(14) 0.0362(18) 0.0321(15) 0.0071(13) -0.0032(12) -0.0045(13)
C13 0.0284(15) 0.0302(17) 0.0374(17) -0.0119(17) -0.0123(14) 0.0054(14)
C14 0.0137(12) 0.0149(13) 0.0196(13) 0.0069(12) -0.0040(10) -0.0028(11)
C15 0.0229(13) 0.0192(15) 0.0311(15) 0.0033(12) -0.0044(12) 0.0036(12)
C16 0.0241(15) 0.0277(16) 0.0212(14) 0.0060(13) -0.0108(11) -0.0044(13)
C17 0.0227(14) 0.0287(18) 0.0269(15) 0.0114(13) -0.0027(12) -0.0051(13)
C18 0.0164(13) 0.0250(16) 0.0303(16) 0.0044(13) -0.0036(11) -0.0016(12)
C19 0.0179(14) 0.0304(18) 0.0356(17) 0.0108(15) 0.0055(11) 0.0023(13)
C20 0.0246(15) 0.0217(17) 0.0361(17) 0.0010(14) -0.0075(13) -0.0026(13)
C21 0.0142(12) 0.0219(14) 0.0146(11) 0.0030(11) 0.0007(9) 0.0014(12)
C22 0.0227(14) 0.0248(16) 0.0221(14) 0.0040(13) -0.0020(12) 0.0072(13)
C23 0.0193(15) 0.0362(19) 0.0183(14) 0.0042(13) -0.0047(11) -0.0052(13)
C24 0.0195(14) 0.0278(17) 0.0183(14) 0.0055(12) 0.0003(11) -0.0006(12)
Si1 0.0141(3) 0.0198(4) 0.0188(4) -0.0003(3) -0.0028(3) -0.0006(3)
Si2 0.0124(3) 0.0191(4) 0.0227(4) 0.0036(3) -0.0011(3) -0.0016(3)
P1 0.0138(3) 0.0155(3) 0.0143(3) 0.0005(3) 0.0012(2) -0.0005(3)
P2 0.0124(3) 0.0156(3) 0.0151(3) 0.0004(3) 0.0017(2) -0.0005(3)
Fe1 0.01274(17) 0.01579(19) 0.01411(17) 0.00208(16) 0.00191(14) 0.00110(15)

loop_
_atom_type_symbol
_atom_type_description
_atom_type_scat_dispersion_real
_atom_type_scat_dispersion_imag
_atom_type_scat_source
C C 0.0033 0.0016 'International Tables Vol C Tables 4.2.6.8 and 6.1.1.4'
H H 0.0000 0.0000 'International Tables Vol C Tables 4.2.6.8 and 6.1.1.4'
Si Si 0.0817 0.0704 'International Tables Vol C Tables 4.2.6.8 and 6.1.1.4'
P P 0.1023 0.0942 'International Tables Vol C Tables 4.2.6.8 and 6.1.1.4'
Fe Fe 0.3463 0.8444 'International Tables Vol C Tables 4.2.6.8 and 6.1.1.4'

loop_
_geom_angle_atom_site_label_1
_geom_angle_atom_site_label_2
_geom_angle_atom_site_label_3
_geom_angle
C2 C1 C5 106.3(2)
C2 C1 P1 120.7(2)
C5 C1 P1 132.9(2)
C2 C1 Fe1 68.73(15)
C5 C1 Fe1 69.25(15)
P1 C1 Fe1 129.43(14)
C3 C2 C1 108.6(3)
C3 C2 Fe1 69.83(16)
C1 C2 Fe1 70.30(15)
C3 C2 H2A 125.7
C1 C2 H2A 125.7
Fe1 C2 H2A 125.7
C4 C3 C2 108.3(3)
C4 C3 Fe1 69.79(17)
C2 C3 Fe1 69.46(16)
C4 C3 H3A 125.9
C2 C3 H3A 125.9
Fe1 C3 H3A 126.5
C3 C4 C5 108.1(2)
C3 C4 Fe1 69.81(17)
C5 C4 Fe1 70.08(16)
C3 C4 H4A 125.9
C5 C4 H4A 125.9
Fe1 C4 H4A 125.8
C4 C5 C1 108.7(2)
C4 C5 Fe1 69.45(16)
C1 C5 Fe1 69.85(15)
C4 C5 H5A 125.6
C1 C5 H5A 125.6
Fe1 C5 H5A 126.7
C10 C6 C7 106.1(2)
C10 C6 P2 123.57(19)
C7 C6 P2 130.3(2)
C10 C6 Fe1 68.05(14)
C7 C6 Fe1 69.22(15)
P2 C6 Fe1 127.86(14)
C8 C7 C6 109.0(2)
C8 C7 Fe1 69.35(17)
C6 C7 Fe1 69.95(15)
C8 C7 H7A 125.5
C6 C7 H7A 125.5
Fe1 C7 H7A 126.8
C7 C8 C9 108.2(2)
C7 C8 Fe1 70.28(16)
C9 C8 Fe1 69.71(16)
C7 C8 H8A 125.9
C9 C8 H8A 125.9
Fe1 C8 H8A 125.7
C8 C9 C10 107.7(2)
C8 C9 Fe1 69.61(16)
C10 C9 Fe1 68.91(15)
C8 C9 H9A 126.1
C10 C9 H9A 126.1
Fe1 C9 H9A 126.9
C9 C10 C6 108.9(2)
C9 C10 Fe1 70.19(15)
C6 C10 Fe1 70.87(14)
C9 C10 H10A 125.5
C6 C10 H10A 125.5
Fe1 C10 H10A 125.0
Si1 C11 H11A 109.5
Si1 C11 H11B 109.5
H11A C11 H11B 109.5
Si1 C11 H11C 109.5
H11A C11 H11C 109.5
H11B C11 H11C 109.5
Si1 C12 H12A 109.5
Si1 C12 H12B 109.5
H12A C12 H12B 109.5
Si1 C12 H12C 109.5
H12A C12 H12C 109.5
H12B C12 H12C 109.5
Si1 C13 H13C 109.5
Si1 C13 H13B 109.5
H13C C13 H13B 109.5
Si1 C13 H13A 109.5
H13C C13 H13A 109.5
H13B C13 H13A 109.5
C15 C14 C17 110.5(2)
C15 C14 C16 108.8(2)
C17 C14 C16 108.1(2)
C15 C14 P1 113.77(19)
C17 C14 P1 108.04(18)
C16 C14 P1 107.4(2)
C14 C15 H15A 109.5
C14 C15 H15B 109.5
H15A C15 H15B 109.5
C14 C15 H15C 109.5
H15A C15 H15C 109.5
H15B C15 H15C 109.5
C14 C16 H16A 109.5
C14 C16 H16B 109.5
H16A C16 H16B 109.5
C14 C16 H16C 109.5
H16A C16 H16C 109.5
H16B C16 H16C 109.5
C14 C17 H17A 109.5
C14 C17 H17B 109.5
H17A C17 H17B 109.5
C14 C17 H17C 109.5
H17A C17 H17C 109.5
H17B C17 H17C 109.5
Si2 C18 H18A 109.5
Si2 C18 H18B 109.5
H18A C18 H18B 109.5
Si2 C18 H18C 109.5
H18A C18 H18C 109.5
H18B C18 H18C 109.5
Si2 C19 H19A 109.5
Si2 C19 H19B 109.5
H19A C19 H19B 109.5
Si2 C19 H19C 109.5
H19A C19 H19C 109.5
H19B C19 H19C 109.5
Si2 C20 H20C 109.5
Si2 C20 H20B 109.5
H20C C20 H20B 109.5
Si2 C20 H20A 109.5
H20C C20 H20A 109.5
H20B C20 H20A 109.5
C22 C21 C24 110.4(2)
C22 C21 C23 109.2(2)
C24 C21 C23 108.0(2)
C22 C21 P2 113.98(18)
C24 C21 P2 108.29(18)
C23 C21 P2 106.70(19)
C21 C22 H22A 109.5
C21 C22 H22B 109.5
H22A C22 H22B 109.5
C21 C22 H22C 109.5
H22A C22 H22C 109.5
H22B C22 H22C 109.5
C21 C23 H23A 109.5
C21 C23 H23B 109.5
H23A C23 H23B 109.5
C21 C23 H23C 109.5
H23A C23 H23C 109.5
H23B C23 H23C 109.5
C21 C24 H24A 109.5
C21 C24 H24B 109.5
H24A C24 H24B 109.5
C21 C24 H24C 109.5
H24A C24 H24C 109.5
H24B C24 H24C 109.5
C13 Si1 C11 107.53(15)
C13 Si1 C12 109.23(16)
C11 Si1 C12 106.56(14)
C13 Si1 P1 117.33(10)
C11 Si1 P1 108.84(10)
C12 Si1 P1 106.87(11)
C18 Si2 C19 105.96(14)
C18 Si2 C20 109.55(14)
C19 Si2 C20 109.12(16)
C18 Si2 P2 107.52(10)
C19 Si2 P2 107.32(11)
C20 Si2 P2 116.82(10)
C1 P1 C14 100.13(12)
C1 P1 Si1 106.16(9)
C14 P1 Si1 105.46(9)
C6 P2 C21 101.31(11)
C6 P2 Si2 104.71(9)
C21 P2 Si2 106.03(9)
C10 Fe1 C2 164.85(11)
C10 Fe1 C4 118.98(12)
C2 Fe1 C4 68.39(12)
C10 Fe1 C3 153.03(11)
C2 Fe1 C3 40.71(11)
C4 Fe1 C3 40.40(13)
C10 Fe1 C8 68.69(12)
C2 Fe1 C8 107.51(12)
C4 Fe1 C8 165.28(13)
C3 Fe1 C8 127.47(13)
C10 Fe1 C9 40.90(11)
C2 Fe1 C9 126.85(12)
C4 Fe1 C9 152.98(13)
C3 Fe1 C9 165.01(12)
C8 Fe1 C9 40.68(12)
C10 Fe1 C5 107.90(12)
C2 Fe1 C5 68.33(11)
C4 Fe1 C5 40.47(12)
C3 Fe1 C5 67.99(12)
C8 Fe1 C5 152.70(11)
C9 Fe1 C5 118.84(12)
C10 Fe1 C7 68.46(11)
C2 Fe1 C7 118.81(12)
C4 Fe1 C7 128.03(12)
C3 Fe1 C7 108.56(12)
C8 Fe1 C7 40.37(11)
C9 Fe1 C7 68.15(12)
C5 Fe1 C7 165.68(10)
C10 Fe1 C1 126.68(11)
C2 Fe1 C1 40.97(11)
C4 Fe1 C1 68.82(11)
C3 Fe1 C1 68.77(11)
C8 Fe1 C1 118.04(11)
C9 Fe1 C1 106.94(11)
C5 Fe1 C1 40.90(10)
C7 Fe1 C1 152.34(11)
C10 Fe1 C6 41.08(10)
C2 Fe1 C6 152.74(11)
C4 Fe1 C6 107.96(11)
C3 Fe1 C6 118.84(11)
C8 Fe1 C6 68.81(11)
C9 Fe1 C6 68.96(10)
C5 Fe1 C6 127.45(10)
C7 Fe1 C6 40.83(10)
C1 Fe1 C6 165.14(10)

loop_
_geom_bond_atom_site_label_1
_geom_bond_atom_site_label_2
_geom_bond_distance
C1 C2 1.436(4)
C1 C5 1.437(4)
C1 P1 1.821(3)
C1 Fe1 2.061(3)
C2 C3 1.421(4)
C2 Fe1 2.040(3)
C2 H2A 0.9500
C3 C4 1.412(4)
C3 Fe1 2.045(3)
C3 H3A 0.9500
C4 C5 1.417(4)
C4 Fe1 2.045(3)
C4 H4A 0.9500
C5 Fe1 2.053(3)
C5 H5A 0.9500
C6 C10 1.438(4)
C6 C7 1.440(4)
C6 P2 1.827(3)
C6 Fe1 2.068(3)
C7 C8 1.416(4)
C7 Fe1 2.058(3)
C7 H7A 0.9500
C8 C9 1.423(4)
C8 Fe1 2.046(3)
C8 H8A 0.9500
C9 C10 1.425(4)
C9 Fe1 2.047(3)
C9 H9A 0.9500
C10 Fe1 2.030(3)
C10 H10A 0.9500
C11 Si1 1.866(3)
C11 H11A 0.9800
C11 H11B 0.9800
C11 H11C 0.9800
C12 Si1 1.868(3)
C12 H12A 0.9800
C12 H12B 0.9800
C12 H12C 0.9800
C13 Si1 1.866(3)
C13 H13C 0.9800
C13 H13B 0.9800
C13 H13A 0.9800
C14 C15 1.525(4)
C14 C17 1.535(4)
C14 C16 1.547(4)
C14 P1 1.905(3)
C15 H15A 0.9800
C15 H15B 0.9800
C15 H15C 0.9800
C16 H16A 0.9800
C16 H16B 0.9800
C16 H16C 0.9800
C17 H17A 0.9800
C17 H17B 0.9800
C17 H17C 0.9800
C18 Si2 1.868(3)
C18 H18A 0.9800
C18 H18B 0.9800
C18 H18C 0.9800
C19 Si2 1.876(3)
C19 H19A 0.9800
C19 H19B 0.9800
C19 H19C 0.9800
C20 Si2 1.878(3)
C20 H20C 0.9800
C20 H20B 0.9800
C20 H20A 0.9800
C21 C22 1.523(4)
C21 C24 1.529(4)
C21 C23 1.543(4)
C21 P2 1.904(3)
C22 H22A 0.9800
C22 H22B 0.9800
C22 H22C 0.9800
C23 H23A 0.9800
C23 H23B 0.9800
C23 H23C 0.9800
C24 H24A 0.9800
C24 H24B 0.9800
C24 H24C 0.9800
Si1 P1 2.2743(10)
Si2 P2 2.2756(10)
